data_7111886
loop_
_publ_author_name
'Sze Kui Lam'
'Sarah Lam'
'Wing-Tak Wong'
'Pauline Chiu'

_publ_section_title
;
 Intermolecular (4+3) cycloadditions of aziridinyl enolsilanes
;
_journal_name_full Chem.Commun.
_journal_page_first 1738
_journal_paper_doi 10.1039/c3cc48266a
_journal_volume 50
_journal_year 2014
_chemical_absolute_configuration rmad
_chemical_formula_moiety 'C15 H17 N O4 S'
_chemical_formula_sum 'C15 H17 N O4 S'
_chemical_formula_weight 307.36
_chemical_name_systematic
; 
 ? 
;
_space_group_IT_number 19
_symmetry_cell_setting orthorhombic
_symmetry_Int_Tables_number 19
_symmetry_space_group_name_Hall 'P 2ac 2ab'
_symmetry_space_group_name_H-M 'P 21 21 21'
_atom_sites_solution_hydrogens geom
_atom_sites_solution_primary direct
_atom_sites_solution_secondary difmap
_audit_creation_method SHELXL-97
_cell_angle_alpha 90.00
_cell_angle_beta 90.00
_cell_angle_gamma 90.00
_cell_formula_units_Z 4
_cell_length_a 5.0949(2)
_cell_length_b 12.0655(4)
_cell_length_c 24.2090(7)
_cell_measurement_reflns_used 11344
_cell_measurement_temperature 296(2)
_cell_measurement_theta_max 25.02
_cell_measurement_theta_min 1.68
_cell_volume 1488.19(9)
_computing_cell_refinement 'SAINT v7.34A (Bruker AXS Inc, 2007)'
_computing_data_collection 'APEX (Bruker AXS Inc, 2007)'
_computing_data_reduction 'CrystalStructure (Rigaku/MSC and Rigaku Corporation, 2006)'
_computing_molecular_graphics 'MERCURY (Macrae et al., 2008)'
_computing_publication_material 'SHELXL97 (Sheldrick, 2008)'
_computing_structure_refinement 'SHELXL-97 (Sheldrick, 2008)'
_computing_structure_solution 'SHELXS-97 (Sheldrick, 2008)'
_diffrn_ambient_temperature 296(2)
_diffrn_measured_fraction_theta_full 0.999
_diffrn_measured_fraction_theta_max 0.999
_diffrn_measurement_device_type 'Bruker APEX CCD'
_diffrn_measurement_method '\w & \f scans'
_diffrn_radiation_monochromator graphite
_diffrn_radiation_source 'fine-focus sealed tube'
_diffrn_radiation_type MoK\a
_diffrn_radiation_wavelength 0.71073
_diffrn_reflns_av_R_equivalents 0.0336
_diffrn_reflns_av_sigmaI/netI 0.0292
_diffrn_reflns_limit_h_max 6
_diffrn_reflns_limit_h_min -6
_diffrn_reflns_limit_k_max 14
_diffrn_reflns_limit_k_min -11
_diffrn_reflns_limit_l_max 28
_diffrn_reflns_limit_l_min -28
_diffrn_reflns_number 11344
_diffrn_reflns_theta_full 25.02
_diffrn_reflns_theta_max 25.02
_diffrn_reflns_theta_min 1.68
_diffrn_standards_number 0
_exptl_absorpt_coefficient_mu 0.232
_exptl_absorpt_correction_T_max 0.9638
_exptl_absorpt_correction_T_min 0.9210
_exptl_absorpt_correction_type multi-scan
_exptl_absorpt_process_details 'SADABS (Sheldrick, 2008)'
_exptl_crystal_colour colourless
_exptl_crystal_density_diffrn 1.372
_exptl_crystal_density_method 'not measured'
_exptl_crystal_description rod
_exptl_crystal_F_000 648
_exptl_crystal_size_max 0.36
_exptl_crystal_size_mid 0.18
_exptl_crystal_size_min 0.16
_refine_diff_density_max 0.172
_refine_diff_density_min -0.208
_refine_diff_density_rms 0.034
_refine_ls_abs_structure_details 'Flack (1983). 1054 Friedel pairs'
_refine_ls_abs_structure_Flack 0.04(8)
_refine_ls_extinction_method none
_refine_ls_goodness_of_fit_ref 1.067
_refine_ls_hydrogen_treatment mixed
_refine_ls_matrix_type full
_refine_ls_number_parameters 196
_refine_ls_number_reflns 2616
_refine_ls_number_restraints 0
_refine_ls_restrained_S_all 1.067
_refine_ls_R_factor_all 0.0417
_refine_ls_R_factor_gt 0.0336
_refine_ls_shift/su_max 0.001
_refine_ls_shift/su_mean 0.000
_refine_ls_structure_factor_coef Fsqd
_refine_ls_weighting_details 'calc w=1/[\s^2^(Fo^2^)+(0.0361P)^2^+0.1990P] where P=(Fo^2^+2Fc^2^)/3'
_refine_ls_weighting_scheme calc
_refine_ls_wR_factor_gt 0.0730
_refine_ls_wR_factor_ref 0.0772
_reflns_number_gt 2306
_reflns_number_total 2616
_reflns_threshold_expression I>2\s(I)
_cod_data_source_file c3cc48266a.txt
_cod_data_source_block PC-X1720f2-shelxl
_cod_database_code 7111886

loop_
_symmetry_equiv_pos_as_xyz
'x, y, z'
'x+1/2, -y+1/2, -z'
'-x, y+1/2, -z+1/2'
'-x+1/2, -y, z+1/2'

loop_
_atom_site_label
_atom_site_type_symbol
_atom_site_fract_x
_atom_site_fract_y
_atom_site_fract_z
_atom_site_U_iso_or_equiv
_atom_site_adp_type
_atom_site_occupancy
_atom_site_symmetry_multiplicity
_atom_site_calc_flag
_atom_site_refinement_flags
S1 S 0.87519(11) 0.38532(5) 0.40888(2) 0.04290(17) Uani 1 1 d .
O1 O 0.9715(3) 0.55905(13) 0.23178(6) 0.0487(4) Uani 1 1 d .
O2 O 0.4293(4) 0.75312(14) 0.29953(8) 0.0729(6) Uani 1 1 d .
O3 O 1.1392(3) 0.41462(16) 0.39465(7) 0.0636(5) Uani 1 1 d .
O4 O 0.8054(4) 0.27188(12) 0.41694(7) 0.0592(5) Uani 1 1 d .
N1 N 0.6927(4) 0.43064(16) 0.35866(8) 0.0383(4) Uani 1 1 d .
C1 C 0.7853(4) 0.46089(18) 0.46825(9) 0.0400(5) Uani 1 1 d .
C2 C 0.5843(5) 0.42179(19) 0.50105(9) 0.0465(6) Uani 1 1 d .
H2 H 0.5081 0.3534 0.4936 0.056 Uiso 1 1 calc R
C3 C 0.4971(6) 0.4847(2) 0.54491(9) 0.0519(6) Uani 1 1 d .
H3 H 0.3636 0.4574 0.5673 0.062 Uiso 1 1 calc R
C4 C 0.6046(5) 0.58763(19) 0.55620(9) 0.0488(6) Uani 1 1 d .
C5 C 0.8073(5) 0.6251(2) 0.52321(10) 0.0548(6) Uani 1 1 d .
H5 H 0.8835 0.6936 0.5306 0.066 Uiso 1 1 calc R
C6 C 0.8986(5) 0.56248(19) 0.47944(10) 0.0519(6) Uani 1 1 d .
H6 H 1.0356 0.5886 0.4576 0.062 Uiso 1 1 calc R
C7 C 0.7175(5) 0.54775(17) 0.34314(9) 0.0407(5) Uani 1 1 d .
H7A H 0.9018 0.5675 0.3409 0.049 Uiso 1 1 calc R
H7B H 0.6367 0.5937 0.3713 0.049 Uiso 1 1 calc R
C8 C 0.5854(4) 0.56933(16) 0.28751(8) 0.0348(5) Uani 1 1 d .
H8 H 0.4022 0.5449 0.2896 0.042 Uiso 1 1 calc R
C9 C 0.5916(5) 0.69510(18) 0.27763(9) 0.0433(6) Uani 1 1 d .
C10 C 0.8088(5) 0.74267(19) 0.24330(11) 0.0569(7) Uani 1 1 d .
H10A H 0.9515 0.7655 0.2673 0.068 Uiso 1 1 calc R
H10B H 0.7451 0.8078 0.2240 0.068 Uiso 1 1 calc R
C11 C 0.9115(5) 0.6590(2) 0.20125(10) 0.0546(7) Uani 1 1 d .
H11 H 1.0632 0.6870 0.1807 0.066 Uiso 1 1 calc R
C12 C 0.6942(5) 0.6215(2) 0.16399(10) 0.0581(7) Uani 1 1 d .
H12 H 0.6473 0.6541 0.1306 0.070 Uiso 1 1 calc R
C13 C 0.5816(5) 0.5350(2) 0.18658(9) 0.0499(6) Uani 1 1 d .
H13 H 0.4400 0.4959 0.1721 0.060 Uiso 1 1 calc R
C14 C 0.7198(4) 0.50975(18) 0.23959(9) 0.0381(5) Uani 1 1 d .
H14 H 0.7328 0.4298 0.2461 0.046 Uiso 1 1 calc R
C15 C 0.5020(7) 0.6561(2) 0.60355(10) 0.0725(9) Uani 1 1 d .
H15A H 0.5239 0.6160 0.6375 0.087 Uiso 1 1 calc R
H15B H 0.3191 0.6715 0.5978 0.087 Uiso 1 1 calc R
H15C H 0.5976 0.7246 0.6055 0.087 Uiso 1 1 calc R
H1 H 0.545(5) 0.4161(18) 0.3655(9) 0.042(7) Uiso 1 1 d .

loop_
_atom_site_aniso_label
_atom_site_aniso_U_11
_atom_site_aniso_U_22
_atom_site_aniso_U_33
_atom_site_aniso_U_23
_atom_site_aniso_U_13
_atom_site_aniso_U_12
S1 0.0417(3) 0.0487(3) 0.0383(3) 0.0036(3) 0.0021(3) 0.0116(3)
O1 0.0337(8) 0.0571(10) 0.0554(10) 0.0117(8) 0.0074(8) 0.0069(7)
O2 0.0854(15) 0.0518(10) 0.0814(13) -0.0066(9) 0.0122(12) 0.0291(11)
O3 0.0374(8) 0.0946(14) 0.0589(11) 0.0032(10) 0.0026(8) 0.0164(9)
O4 0.0883(13) 0.0385(9) 0.0508(10) 0.0049(8) 0.0030(10) 0.0169(9)
N1 0.0360(10) 0.0420(11) 0.0370(11) 0.0045(8) 0.0030(8) -0.0007(8)
C1 0.0413(12) 0.0452(12) 0.0335(12) 0.0055(10) -0.0043(10) 0.0046(10)
C2 0.0593(15) 0.0417(12) 0.0386(13) 0.0015(10) 0.0003(11) -0.0042(12)
C3 0.0637(15) 0.0561(15) 0.0359(14) 0.0044(11) 0.0066(12) -0.0021(13)
C4 0.0639(15) 0.0474(14) 0.0349(12) 0.0005(10) -0.0111(12) 0.0068(13)
C5 0.0658(16) 0.0415(12) 0.0571(16) -0.0035(12) -0.0114(14) -0.0048(13)
C6 0.0484(13) 0.0555(14) 0.0518(15) 0.0051(12) 0.0010(13) -0.0079(13)
C7 0.0454(12) 0.0391(12) 0.0376(12) -0.0015(10) -0.0018(10) -0.0004(10)
C8 0.0319(11) 0.0375(11) 0.0350(11) 0.0008(9) -0.0006(9) 0.0025(10)
C9 0.0501(13) 0.0367(12) 0.0430(13) -0.0011(10) -0.0101(12) 0.0099(12)
C10 0.0623(16) 0.0395(13) 0.0687(18) 0.0091(12) -0.0047(14) -0.0053(12)
C11 0.0480(15) 0.0568(15) 0.0591(15) 0.0223(12) 0.0090(13) -0.0010(12)
C12 0.0668(16) 0.0692(17) 0.0384(14) 0.0116(13) 0.0068(12) 0.0158(15)
C13 0.0558(15) 0.0570(15) 0.0369(13) -0.0083(11) -0.0041(12) 0.0025(13)
C14 0.0385(11) 0.0351(11) 0.0407(13) -0.0001(10) 0.0026(10) 0.0009(9)
C15 0.096(2) 0.0696(19) 0.0520(17) -0.0140(13) -0.0023(17) 0.0169(17)

loop_
_atom_type_symbol
_atom_type_description
_atom_type_scat_dispersion_real
_atom_type_scat_dispersion_imag
_atom_type_scat_source
C C 0.0033 0.0016 'International Tables Vol C Tables 4.2.6.8 and 6.1.1.4'
H H 0.0000 0.0000 'International Tables Vol C Tables 4.2.6.8 and 6.1.1.4'
N N 0.0061 0.0033 'International Tables Vol C Tables 4.2.6.8 and 6.1.1.4'
O O 0.0106 0.0060 'International Tables Vol C Tables 4.2.6.8 and 6.1.1.4'
S S 0.1246 0.1234 'International Tables Vol C Tables 4.2.6.8 and 6.1.1.4'

loop_
_geom_angle_atom_site_label_1
_geom_angle_atom_site_label_2
_geom_angle_atom_site_label_3
_geom_angle
O4 S1 O3 120.21(11)
O4 S1 N1 106.40(11)
O3 S1 N1 105.91(10)
O4 S1 C1 108.65(11)
O3 S1 C1 108.21(11)
N1 S1 C1 106.69(10)
C14 O1 C11 103.02(16)
C7 N1 S1 117.79(15)
C7 N1 H1 110.5(16)
S1 N1 H1 108.2(16)
C2 C1 C6 120.1(2)
C2 C1 S1 119.05(17)
C6 C1 S1 120.66(18)
C3 C2 C1 119.6(2)
C3 C2 H2 120.2
C1 C2 H2 120.2
C2 C3 C4 121.2(2)
C2 C3 H3 119.4
C4 C3 H3 119.4
C5 C4 C3 118.4(2)
C5 C4 C15 121.3(2)
C3 C4 C15 120.3(3)
C4 C5 C6 121.1(2)
C4 C5 H5 119.5
C6 C5 H5 119.5
C1 C6 C5 119.6(2)
C1 C6 H6 120.2
C5 C6 H6 120.2
N1 C7 C8 110.60(17)
N1 C7 H7A 109.5
C8 C7 H7A 109.5
N1 C7 H7B 109.5
C8 C7 H7B 109.5
H7A C7 H7B 108.1
C14 C8 C7 113.08(17)
C14 C8 C9 109.71(17)
C7 C8 C9 107.25(16)
C14 C8 H8 108.9
C7 C8 H8 108.9
C9 C8 H8 108.9
O2 C9 C10 121.9(2)
O2 C9 C8 119.4(2)
C10 C9 C8 118.68(19)
C9 C10 C11 111.7(2)
C9 C10 H10A 109.3
C11 C10 H10A 109.3
C9 C10 H10B 109.3
C11 C10 H10B 109.3
H10A C10 H10B 107.9
O1 C11 C12 102.26(19)
O1 C11 C10 106.44(19)
C12 C11 C10 110.4(2)
O1 C11 H11 112.4
C12 C11 H11 112.4
C10 C11 H11 112.4
C13 C12 C11 108.2(2)
C13 C12 H12 125.9
C11 C12 H12 125.9
C12 C13 C14 108.3(2)
C12 C13 H13 125.8
C14 C13 H13 125.8
O1 C14 C13 102.99(18)
O1 C14 C8 107.90(17)
C13 C14 C8 110.20(17)
O1 C14 H14 111.8
C13 C14 H14 111.8
C8 C14 H14 111.8
C4 C15 H15A 109.5
C4 C15 H15B 109.5
H15A C15 H15B 109.5
C4 C15 H15C 109.5
H15A C15 H15C 109.5
H15B C15 H15C 109.5

loop_
_geom_bond_atom_site_label_1
_geom_bond_atom_site_label_2
_geom_bond_distance
S1 O4 1.4275(16)
S1 O3 1.4330(17)
S1 N1 1.6252(19)
S1 C1 1.763(2)
O1 C14 1.426(3)
O1 C11 1.447(3)
O2 C9 1.206(3)
N1 C7 1.467(3)
N1 H1 0.79(2)
C1 C2 1.379(3)
C1 C6 1.382(3)
C2 C3 1.379(3)
C2 H2 0.9300
C3 C4 1.385(3)
C3 H3 0.9300
C4 C5 1.382(3)
C4 C15 1.507(3)
C5 C6 1.382(3)
C5 H5 0.9300
C6 H6 0.9300
C7 C8 1.528(3)
C7 H7A 0.9700
C7 H7B 0.9700
C8 C14 1.527(3)
C8 C9 1.537(3)
C8 H8 0.9800
C9 C10 1.498(3)
C10 C11 1.526(3)
C10 H10A 0.9700
C10 H10B 0.9700
C11 C12 1.498(4)
C11 H11 0.9800
C12 C13 1.311(3)
C12 H12 0.9300
C13 C14 1.495(3)
C13 H13 0.9300
C14 H14 0.9800
C15 H15A 0.9600
C15 H15B 0.9600
C15 H15C 0.9600

loop_
_geom_hbond_atom_site_label_D
_geom_hbond_atom_site_label_H
_geom_hbond_atom_site_label_A
_geom_hbond_distance_DH
_geom_hbond_distance_HA
_geom_hbond_distance_DA
_geom_hbond_angle_DHA
_geom_hbond_site_symmetry_A
N1 H1 O3 0.79(2) 2.19(2) 2.958(3) 166(2) 1_455
